data_4111994
loop_
_publ_author_name
'Nidhi Singhal'
'Apurba L. Koner'
'Prasenjit Mal'
'Paloth Venugopalan'
'Werner M. Nau'
'Jarugu Narasimha Moorthy'

_publ_contact_author
;
      Dr. J. Narasimha Moorthy
      Department of Chemistry
      Indian Institute of Technology
      Kanpur 208016
      India
;
_publ_contact_author_email moorthy@iitk.ac.in
_publ_contact_author_fax '091 512 2597436'
_publ_contact_author_phone '091 512 2597438'
_publ_section_title
;
 Diastereomer-Differentiating Photochemistry of \b-Arylbutyrophenones:
 Yang Cyclization versus Type II Elimination
;
_journal_name_full 'Journal of the American Chemical Society'
_journal_page_first 14375
_journal_page_last 14382
_journal_paper_doi 10.1021/ja0523643
_journal_volume 127
_journal_year 2005
_chemical_formula_sum 'C24 H24 O2'
_chemical_formula_weight 344.43
_chemical_melting_point 346
_chemical_name_systematic
; 
3-anisyl-1,2-diphenyl-4-methylcyclobutanol
;
_space_group_IT_number 14
_symmetry_cell_setting monoclinic
_symmetry_space_group_name_Hall '-P 2yn'
_symmetry_space_group_name_H-M 'P 1 21/n 1'
_atom_sites_solution_hydrogens geom
_atom_sites_solution_primary direct
_atom_sites_solution_secondary difmap
_audit_creation_method 'Manual edit of SHELXL-97 CIF'
_cell_angle_alpha 90.00
_cell_angle_beta 94.516(5)
_cell_angle_gamma 90.00
_cell_formula_units_Z 4
_cell_length_a 6.104(5)
_cell_length_b 9.386(5)
_cell_length_c 32.061(5)
_cell_measurement_temperature 293(2)
_cell_volume 1831.1(18)
_computing_cell_refinement 'BRUKER SMART'
_computing_data_collection 'BRUKER SMART'
_computing_data_reduction 'Bruker SAINT'
_computing_molecular_graphics XP
_computing_publication_material SHELXL-97
_computing_structure_refinement 'SHELXL-97 (Sheldrick, 1997)'
_computing_structure_solution 'SHELXS-97 (Sheldrick, 1997)'
_diffrn_ambient_temperature 293(2)
_diffrn_measured_fraction_theta_full 0.997
_diffrn_measured_fraction_theta_max 0.997
_diffrn_measurement_device_type 'CCD area detector'
_diffrn_measurement_method 'phi and omega scans'
_diffrn_radiation_monochromator graphite
_diffrn_radiation_source 'sealed tube'
_diffrn_radiation_type MoK\a
_diffrn_radiation_wavelength 0.71069
_diffrn_reflns_av_R_equivalents 0.0144
_diffrn_reflns_av_sigmaI/netI 0.0162
_diffrn_reflns_limit_h_max 7
_diffrn_reflns_limit_h_min -6
_diffrn_reflns_limit_k_max 9
_diffrn_reflns_limit_k_min -11
_diffrn_reflns_limit_l_max 38
_diffrn_reflns_limit_l_min -29
_diffrn_reflns_number 9268
_diffrn_reflns_theta_full 24.99
_diffrn_reflns_theta_max 24.99
_diffrn_reflns_theta_min 2.26
_exptl_absorpt_coefficient_mu 0.078
_exptl_absorpt_correction_type none
_exptl_crystal_colour colourless
_exptl_crystal_density_diffrn 1.249
_exptl_crystal_description 'elongated block'
_exptl_crystal_F_000 736
_exptl_crystal_preparation 'Dichloromethane:Hexane, 1:1 (v/v)'
_exptl_crystal_size_max 0.25
_exptl_crystal_size_mid 0.21
_exptl_crystal_size_min 0.16
_refine_diff_density_max 0.346
_refine_diff_density_min -0.335
_refine_diff_density_rms 0.039
_refine_ls_extinction_method none
_refine_ls_goodness_of_fit_ref 1.023
_refine_ls_hydrogen_treatment constr
_refine_ls_matrix_type full
_refine_ls_number_parameters 230
_refine_ls_number_reflns 3220
_refine_ls_number_restraints 0
_refine_ls_restrained_S_all 1.023
_refine_ls_R_factor_all 0.0423
_refine_ls_R_factor_gt 0.0397
_refine_ls_shift/su_max 0.000
_refine_ls_shift/su_mean 0.000
_refine_ls_structure_factor_coef Fsqd
_refine_ls_weighting_details 'calc w=1/[\s^2^(Fo^2^)+(0.0413P)^2^+1.1731P] where P=(Fo^2^+2Fc^2^)/3'
_refine_ls_weighting_scheme calc
_refine_ls_wR_factor_gt 0.0951
_refine_ls_wR_factor_ref 0.0967
_reflns_number_gt 3020
_reflns_number_total 3220
_reflns_threshold_expression >2sigma(I)
_cod_data_source_file ja0523643rom20050412_080105.cif
_cod_data_source_block product_3-anti
_cod_database_code 4111994

loop_
_symmetry_equiv_pos_as_xyz
'x, y, z'
'-x+1/2, y+1/2, -z+1/2'
'-x, -y, -z'
'x-1/2, -y-1/2, z-1/2'

loop_
_atom_site_label
_atom_site_type_symbol
_atom_site_fract_x
_atom_site_fract_y
_atom_site_fract_z
_atom_site_U_iso_or_equiv
_atom_site_adp_type
_atom_site_occupancy
_atom_site_symmetry_multiplicity
_atom_site_calc_flag
_atom_site_refinement_flags
O1 O 1.16843(15) -0.04671(10) 0.41222(3) 0.0200(2) Uani 1 1 d .
H1A H 1.1576 -0.1020 0.4318 0.030 Uiso 1 1 calc R
O2 O 0.23930(17) 0.10314(12) 0.20308(3) 0.0281(3) Uani 1 1 d .
C1 C 0.9650(2) 0.02678(14) 0.40354(4) 0.0172(3) Uani 1 1 d .
C2 C 0.7884(2) -0.06969(14) 0.37906(4) 0.0166(3) Uani 1 1 d .
H2A H 0.6427 -0.0287 0.3819 0.020 Uiso 1 1 calc R
C3 C 0.8757(2) -0.01378(15) 0.33770(4) 0.0176(3) Uani 1 1 d .
H3A H 0.9907 -0.0775 0.3289 0.021 Uiso 1 1 calc R
C4 C 0.9813(2) 0.11359(15) 0.36248(4) 0.0184(3) Uani 1 1 d .
H4A H 0.8770 0.1930 0.3618 0.022 Uiso 1 1 calc R
C5 C 0.9089(2) 0.11036(14) 0.44159(4) 0.0173(3) Uani 1 1 d .
C6 C 0.7041(2) 0.10745(15) 0.45764(4) 0.0200(3) Uani 1 1 d .
H6A H 0.5944 0.0482 0.4457 0.024 Uiso 1 1 calc R
C7 C 0.6624(2) 0.19297(16) 0.49164(4) 0.0230(3) Uani 1 1 d .
H7A H 0.5253 0.1898 0.5024 0.028 Uiso 1 1 calc R
C8 C 0.8236(2) 0.28267(16) 0.50960(4) 0.0235(3) Uani 1 1 d .
H8A H 0.7943 0.3406 0.5320 0.028 Uiso 1 1 calc R
C9 C 1.0288(2) 0.28557(16) 0.49398(5) 0.0250(3) Uani 1 1 d .
H9A H 1.1380 0.3452 0.5060 0.030 Uiso 1 1 calc R
C10 C 1.0707(2) 0.19963(16) 0.46052(4) 0.0223(3) Uani 1 1 d .
H10A H 1.2094 0.2013 0.4504 0.027 Uiso 1 1 calc R
C11 C 0.7794(2) -0.22674(15) 0.38822(4) 0.0172(3) Uani 1 1 d .
C12 C 0.5997(2) -0.28325(15) 0.40685(4) 0.0203(3) Uani 1 1 d .
H12A H 0.4850 -0.2235 0.4130 0.024 Uiso 1 1 calc R
C13 C 0.5893(2) -0.42767(16) 0.41642(5) 0.0236(3) Uani 1 1 d .
H13A H 0.4687 -0.4635 0.4290 0.028 Uiso 1 1 calc R
C14 C 0.7581(2) -0.51790(15) 0.40723(4) 0.0236(3) Uani 1 1 d .
H14A H 0.7526 -0.6141 0.4140 0.028 Uiso 1 1 calc R
C15 C 0.9349(2) -0.46386(16) 0.38795(5) 0.0230(3) Uani 1 1 d .
H15A H 1.0473 -0.5246 0.3812 0.028 Uiso 1 1 calc R
C16 C 0.9464(2) -0.31972(15) 0.37847(4) 0.0203(3) Uani 1 1 d .
H16A H 1.0665 -0.2849 0.3655 0.024 Uiso 1 1 calc R
C17 C 0.7092(2) 0.01392(15) 0.30141(4) 0.0187(3) Uani 1 1 d .
C18 C 0.5426(2) -0.08344(15) 0.29084(4) 0.0212(3) Uani 1 1 d .
H18A H 0.5372 -0.1674 0.3061 0.025 Uiso 1 1 calc R
C19 C 0.3835(2) -0.05927(16) 0.25813(4) 0.0221(3) Uani 1 1 d .
H19A H 0.2740 -0.1264 0.2517 0.027 Uiso 1 1 calc R
C20 C 0.3899(2) 0.06594(16) 0.23520(4) 0.0219(3) Uani 1 1 d .
C21 C 0.5579(2) 0.16333(17) 0.24469(5) 0.0253(3) Uani 1 1 d .
H21A H 0.5655 0.2460 0.2289 0.030 Uiso 1 1 calc R
C22 C 0.7140(2) 0.13791(16) 0.27755(4) 0.0225(3) Uani 1 1 d .
H22A H 0.8241 0.2048 0.2838 0.027 Uiso 1 1 calc R
C23 C 1.2037(2) 0.16770(17) 0.35171(5) 0.0247(3) Uani 1 1 d .
H23A H 1.3052 0.0896 0.3518 0.037 Uiso 1 1 calc R
H23B H 1.2567 0.2371 0.3721 0.037 Uiso 1 1 calc R
H23C H 1.1900 0.2107 0.3245 0.037 Uiso 1 1 calc R
C24 C 0.0512(2) 0.01372(17) 0.19566(5) 0.0267(3) Uiso 1 1 d .
H24A H 0.0964 -0.0783 0.1865 0.040 Uiso 1 1 calc R
H24B H -0.0484 0.0556 0.1744 0.040 Uiso 1 1 calc R
H24C H -0.0210 0.0037 0.2210 0.040 Uiso 1 1 calc R

loop_
_atom_site_aniso_label
_atom_site_aniso_U_11
_atom_site_aniso_U_22
_atom_site_aniso_U_33
_atom_site_aniso_U_23
_atom_site_aniso_U_13
_atom_site_aniso_U_12
O1 0.0191(5) 0.0196(5) 0.0209(5) 0.0017(4) 0.0000(4) 0.0044(4)
O2 0.0259(6) 0.0358(6) 0.0217(5) 0.0079(5) -0.0040(4) 0.0027(5)
C1 0.0177(7) 0.0162(7) 0.0174(7) 0.0003(5) 0.0001(5) 0.0031(5)
C2 0.0174(7) 0.0176(7) 0.0148(7) -0.0011(5) 0.0008(5) 0.0029(5)
C3 0.0196(7) 0.0168(7) 0.0166(7) -0.0008(5) 0.0016(5) 0.0028(5)
C4 0.0211(7) 0.0159(7) 0.0181(7) -0.0006(5) 0.0012(5) 0.0025(5)
C5 0.0222(7) 0.0145(7) 0.0146(7) 0.0024(5) -0.0022(5) 0.0042(5)
C6 0.0226(7) 0.0192(7) 0.0177(7) 0.0010(6) -0.0003(6) -0.0004(6)
C7 0.0239(7) 0.0274(8) 0.0180(7) 0.0009(6) 0.0035(6) 0.0047(6)
C8 0.0327(8) 0.0222(8) 0.0151(7) -0.0027(6) -0.0012(6) 0.0079(6)
C9 0.0276(8) 0.0238(8) 0.0222(8) -0.0041(6) -0.0063(6) 0.0005(6)
C10 0.0197(7) 0.0256(8) 0.0211(7) -0.0015(6) -0.0016(6) 0.0029(6)
C11 0.0208(7) 0.0185(7) 0.0118(6) -0.0020(5) -0.0025(5) 0.0010(5)
C12 0.0233(7) 0.0206(7) 0.0169(7) -0.0026(6) 0.0017(6) 0.0032(6)
C13 0.0289(8) 0.0224(7) 0.0197(7) 0.0004(6) 0.0040(6) -0.0023(6)
C14 0.0338(8) 0.0159(7) 0.0203(7) 0.0007(6) -0.0039(6) 0.0006(6)
C15 0.0240(7) 0.0209(7) 0.0233(7) -0.0030(6) -0.0025(6) 0.0061(6)
C16 0.0197(7) 0.0211(7) 0.0198(7) -0.0026(6) -0.0004(6) 0.0008(6)
C17 0.0216(7) 0.0196(7) 0.0154(7) -0.0010(5) 0.0043(5) 0.0049(6)
C18 0.0268(8) 0.0180(7) 0.0186(7) 0.0009(6) 0.0007(6) 0.0035(6)
C19 0.0244(7) 0.0219(7) 0.0199(7) -0.0028(6) 0.0002(6) 0.0017(6)
C20 0.0237(7) 0.0268(8) 0.0152(7) 0.0008(6) 0.0016(6) 0.0072(6)
C21 0.0268(8) 0.0263(8) 0.0230(8) 0.0087(6) 0.0036(6) 0.0027(6)
C22 0.0209(7) 0.0239(8) 0.0229(7) 0.0025(6) 0.0025(6) -0.0008(6)
C23 0.0264(8) 0.0253(8) 0.0224(8) 0.0007(6) 0.0026(6) -0.0032(6)

loop_
_atom_type_symbol
_atom_type_description
_atom_type_scat_dispersion_real
_atom_type_scat_dispersion_imag
_atom_type_scat_source
C C 0.0033 0.0016 'International Tables Vol C Tables 4.2.6.8 and 6.1.1.4'
H H 0.0000 0.0000 'International Tables Vol C Tables 4.2.6.8 and 6.1.1.4'
O O 0.0106 0.0060 'International Tables Vol C Tables 4.2.6.8 and 6.1.1.4'

loop_
_geom_angle_atom_site_label_1
_geom_angle_atom_site_label_2
_geom_angle_atom_site_label_3
_geom_angle
C20 O2 C24 117.30(12)
O1 C1 C5 110.01(11)
O1 C1 C4 107.75(11)
C5 C1 C4 116.35(11)
O1 C1 C2 111.78(11)
C5 C1 C2 120.80(12)
C4 C1 C2 88.07(10)
C11 C2 C3 121.08(11)
C11 C2 C1 120.09(11)
C3 C2 C1 87.94(10)
C17 C3 C4 119.46(12)
C17 C3 C2 117.44(12)
C4 C3 C2 88.85(10)
C23 C4 C3 119.13(12)
C23 C4 C1 119.08(12)
C3 C4 C1 88.74(10)
C6 C5 C10 118.48(13)
C6 C5 C1 123.82(12)
C10 C5 C1 117.65(13)
C5 C6 C7 120.25(13)
C8 C7 C6 120.51(14)
C9 C8 C7 119.64(14)
C10 C9 C8 119.81(14)
C9 C10 C5 121.28(14)
C12 C11 C16 118.10(14)
C12 C11 C2 119.88(12)
C16 C11 C2 122.01(13)
C13 C12 C11 121.06(13)
C14 C13 C12 120.09(14)
C15 C14 C13 119.45(14)
C14 C15 C16 120.67(13)
C15 C16 C11 120.61(14)
C18 C17 C22 117.49(13)
C18 C17 C3 120.75(13)
C22 C17 C3 121.75(13)
C17 C18 C19 122.07(14)
C20 C19 C18 119.38(14)
O2 C20 C19 124.65(14)
O2 C20 C21 115.88(13)
C19 C20 C21 119.46(13)
C22 C21 C20 120.34(14)
C21 C22 C17 121.23(14)

loop_
_geom_bond_atom_site_label_1
_geom_bond_atom_site_label_2
_geom_bond_distance
O1 C1 1.4284(18)
O2 C20 1.3704(18)
O2 C24 1.427(2)
C1 C5 1.5123(19)
C1 C4 1.5580(19)
C1 C2 1.570(2)
C2 C11 1.505(2)
C2 C3 1.5583(19)
C3 C17 1.506(2)
C3 C4 1.548(2)
C4 C23 1.514(2)
C5 C6 1.389(2)
C5 C10 1.397(2)
C6 C7 1.393(2)
C7 C8 1.385(2)
C8 C9 1.385(2)
C9 C10 1.382(2)
C11 C12 1.394(2)
C11 C16 1.396(2)
C12 C13 1.392(2)
C13 C14 1.383(2)
C14 C15 1.382(2)
C15 C16 1.390(2)
C17 C18 1.389(2)
C17 C22 1.394(2)
C18 C19 1.390(2)
C19 C20 1.388(2)
C20 C21 1.389(2)
C21 C22 1.385(2)

loop_
_geom_torsion_atom_site_label_1
_geom_torsion_atom_site_label_2
_geom_torsion_atom_site_label_3
_geom_torsion_atom_site_label_4
_geom_torsion
O1 C1 C2 C11 35.68(16)
C5 C1 C2 C11 -96.16(15)
C4 C1 C2 C11 144.04(12)
O1 C1 C2 C3 -89.49(12)
C5 C1 C2 C3 138.66(12)
C4 C1 C2 C3 18.86(10)
C11 C2 C3 C17 93.73(15)
C1 C2 C3 C17 -141.93(12)
C11 C2 C3 C4 -143.32(13)
C1 C2 C3 C4 -18.98(10)
C17 C3 C4 C23 -96.70(16)
C2 C3 C4 C23 142.11(13)
C17 C3 C4 C1 140.32(12)
C2 C3 C4 C1 19.13(10)
O1 C1 C4 C23 -29.74(16)
C5 C1 C4 C23 94.27(15)
C2 C1 C4 C23 -142.01(13)
O1 C1 C4 C3 93.28(12)
C5 C1 C4 C3 -142.70(12)
C2 C1 C4 C3 -18.99(10)
O1 C1 C5 C6 -131.92(14)
C4 C1 C5 C6 105.24(15)
C2 C1 C5 C6 0.7(2)
O1 C1 C5 C10 50.63(16)
C4 C1 C5 C10 -72.21(16)
C2 C1 C5 C10 -176.78(12)
C10 C5 C6 C7 0.5(2)
C1 C5 C6 C7 -176.89(13)
C5 C6 C7 C8 0.5(2)
C6 C7 C8 C9 -1.0(2)
C7 C8 C9 C10 0.3(2)
C8 C9 C10 C5 0.8(2)
C6 C5 C10 C9 -1.2(2)
C1 C5 C10 C9 176.38(13)
C3 C2 C11 C12 -139.93(13)
C1 C2 C11 C12 112.57(15)
C3 C2 C11 C16 39.76(19)
C1 C2 C11 C16 -67.74(18)
C16 C11 C12 C13 1.6(2)
C2 C11 C12 C13 -178.72(13)
C11 C12 C13 C14 -0.4(2)
C12 C13 C14 C15 -1.0(2)
C13 C14 C15 C16 1.2(2)
C14 C15 C16 C11 0.0(2)
C12 C11 C16 C15 -1.3(2)
C2 C11 C16 C15 178.96(13)
C4 C3 C17 C18 -150.18(13)
C2 C3 C17 C18 -44.67(18)
C4 C3 C17 C22 28.97(19)
C2 C3 C17 C22 134.47(14)
C22 C17 C18 C19 -0.7(2)
C3 C17 C18 C19 178.46(13)
C17 C18 C19 C20 -0.2(2)
C24 O2 C20 C19 6.8(2)
C24 O2 C20 C21 -172.99(13)
C18 C19 C20 O2 -178.22(13)
C18 C19 C20 C21 1.5(2)
O2 C20 C21 C22 177.80(13)
C19 C20 C21 C22 -2.0(2)
C20 C21 C22 C17 1.1(2)
C18 C17 C22 C21 0.3(2)
C3 C17 C22 C21 -178.89(13)
